data_2008418
loop_
_publ_author_name
'Viktor Kettmann'
'J\'an Svetl\'ik'

_publ_contact_author
;
 Dr Viktor Kettmann
 Faculty of Pharmacy
 Comenius University
 Odboj\'arov 10
 832 32 Bratislava
 Slovak Republic
;
_publ_section_title
;
 Methyl
 1,4,5,6-tetrahydro-2-methyl-4-(2-nitrophenyl)-6-oxopyridine-3-carboxylate
;
_journal_issue 4
_journal_name_full 'Acta Crystallographica Section C'
_journal_page_first 661
_journal_page_last 663
_journal_paper_doi 10.1107/S0108270198015029
_journal_volume 55
_journal_year 1999
_chemical_formula_moiety 'C14 H14 N2 O5'
_chemical_formula_sum 'C14 H14 N2 O5'
_chemical_formula_weight 290.27
_chemical_melting_point 479
_chemical_name_systematic
;
Methyl 1,4,5,6-tetrahydro-2-methyl-4-(2-nitrophenyl)-6-oxo-pyridine-3-
carboxylate
;
_space_group_IT_number 2
_symmetry_cell_setting triclinic
_symmetry_space_group_name_Hall '-P 1'
_symmetry_space_group_name_H-M 'P -1'
_cell_angle_alpha 95.83(7)
_cell_angle_beta 107.27(8)
_cell_angle_gamma 97.34(7)
_cell_formula_units_Z 2
_cell_length_a 7.328(8)
_cell_length_b 8.729(9)
_cell_length_c 11.513(11)
_cell_measurement_reflns_used 15
_cell_measurement_temperature 293(2)
_cell_measurement_theta_max 19
_cell_measurement_theta_min 8
_cell_volume 689.9(13)
_computing_cell_refinement 'Syntex P2~1~ software'
_computing_data_collection 'Syntex P2~1~ software'
_computing_data_reduction 'XP21 (Pavel\<c\'ik, 1987)'
_computing_molecular_graphics 'ORTEPII (Johnson, 1976)'
_computing_publication_material SHELXL93
_computing_structure_refinement 'SHELXL93 (Sheldrick, 1993)'
_computing_structure_solution 'SHELXS86 (Sheldrick, 1985)'
_diffrn_ambient_temperature 293(2)
_diffrn_measurement_device 'Syntex P2~1~ diffractometer'
_diffrn_measurement_method \q/2\q
_diffrn_radiation_monochromator graphite
_diffrn_radiation_source 'X-ray tube'
_diffrn_radiation_type MoK\a
_diffrn_radiation_wavelength 0.71073
_diffrn_reflns_av_R_equivalents 0.031
_diffrn_reflns_limit_h_max 9
_diffrn_reflns_limit_h_min 0
_diffrn_reflns_limit_k_max 11
_diffrn_reflns_limit_k_min -11
_diffrn_reflns_limit_l_max 14
_diffrn_reflns_limit_l_min -14
_diffrn_reflns_number 3345
_diffrn_reflns_theta_max 27.56
_diffrn_reflns_theta_min 1.87
_diffrn_standards_decay_% 0
_diffrn_standards_interval_time 100
_diffrn_standards_number 2
_exptl_absorpt_coefficient_mu 0.108
_exptl_absorpt_correction_type none
_exptl_crystal_colour 'light yellow'
_exptl_crystal_density_diffrn 1.395
_exptl_crystal_density_meas 1.400(10)
_exptl_crystal_density_method 'flotation in bromoform-hexane'
_exptl_crystal_description prism
_exptl_crystal_F_000 304
_exptl_crystal_size_max 0.35
_exptl_crystal_size_mid 0.20
_exptl_crystal_size_min 0.15
_refine_diff_density_max 0.257
_refine_diff_density_min -0.271
_refine_ls_extinction_coef 0.020(6)
_refine_ls_extinction_method 'SHELXL93 (Sheldrick, 1993)'
_refine_ls_goodness_of_fit_all 1.041
_refine_ls_goodness_of_fit_obs 1.182
_refine_ls_hydrogen_treatment noref
_refine_ls_matrix_type full
_refine_ls_number_parameters 191
_refine_ls_number_reflns 3193
_refine_ls_number_restraints 0
_refine_ls_restrained_S_all 1.041
_refine_ls_restrained_S_obs 1.182
_refine_ls_R_factor_all 0.104
_refine_ls_R_factor_obs 0.060
_refine_ls_shift/esd_max -0.005
_refine_ls_shift/esd_mean 0.002
_refine_ls_structure_factor_coef F^2^
_refine_ls_weighting_details 'w = 1/[\s^2^(Fo^2^)+(0.0838P)^2^+0.0437P] where P=(Fo^2^+2Fc^2^)/3'
_refine_ls_weighting_scheme calc
_refine_ls_wR_factor_all 0.165
_refine_ls_wR_factor_obs 0.123
_reflns_number_observed 1612
_reflns_number_total 3193
_reflns_observed_criterion I>2\s(I)
_cod_data_source_file sk1228.cif
_cod_data_source_block global
_cod_depositor_comments
;
The following automatic conversions were performed:

'_symmetry_cell_setting' value 'triclinic ' changed to 'triclinic'
according to /home/saulius/struct/CIF-dictionaries/cif_core.dic
dictionary named 'cif_core.dic' version 2.4.1 from
2010-06-29.

'_refine_ls_hydrogen_treatment' value 'noref ' changed
to 'noref' according to
/home/saulius/struct/CIF-dictionaries/cif_core.dic dictionary named
'cif_core.dic' version 2.4.1 from 2010-06-29.

Automatic conversion script
Id: cif_fix_values 1715 2011-07-08 13:25:40Z adriana 

The following automatic conversions were performed:

'_refine_ls_weighting_scheme' value 'calc w =
1/[\s^2^(Fo^2^)+(0.0838P)^2^+0.0437P] where P=(Fo^2^+2Fc^2^)/3' was
changed to 'calc'. New tag '_refine_ls_weighting_details' was
created. The value of the new tag was set to 'w =
1/[\s^2^(Fo^2^)+(0.0838P)^2^+0.0437P] where P=(Fo^2^+2Fc^2^)/3'.

Automatic conversion script
Id: cif_fix_values 3143 2015-03-26 13:38:13Z robertas 
;
_cod_original_sg_symbol_H-M 'P-1 '
_cod_original_formula_sum 'C14 H14 N2 O5 '
_cod_database_code 2008418

loop_
_symmetry_equiv_pos_as_xyz
'x, y, z'
'-x, -y, -z'

loop_
_atom_site_aniso_label
_atom_site_aniso_U_11
_atom_site_aniso_U_22
_atom_site_aniso_U_33
_atom_site_aniso_U_12
_atom_site_aniso_U_13
_atom_site_aniso_U_23
N1 0.0392(12) 0.0557(15) 0.0441(14) 0.0025(10) 0.0163(11) 0.0131(11)
C2 0.0424(15) 0.0361(14) 0.043(2) 0.0037(11) 0.0135(13) 0.0091(12)
O1 0.0503(11) 0.0641(13) 0.0406(12) 0.0048(9) 0.0123(9) 0.0158(10)
C3 0.0364(14) 0.048(2) 0.043(2) 0.0073(11) 0.0109(11) 0.0104(12)
C4 0.0361(14) 0.044(2) 0.0372(14) 0.0056(11) 0.0115(11) 0.0073(12)
C5 0.0369(14) 0.0401(15) 0.0386(15) 0.0066(11) 0.0086(11) 0.0043(11)
C6 0.0398(14) 0.045(2) 0.039(2) 0.0042(12) 0.0100(12) 0.0024(12)
C7 0.0422(14) 0.044(2) 0.0384(15) 0.0055(12) 0.0079(12) 0.0110(12)
C8 0.045(2) 0.052(2) 0.064(2) 0.0026(13) 0.0074(15) 0.020(2)
C9 0.071(2) 0.049(2) 0.082(3) -0.005(2) -0.006(2) 0.022(2)
C10 0.102(3) 0.045(2) 0.057(2) 0.013(2) -0.013(2) 0.004(2)
C11 0.096(3) 0.059(2) 0.050(2) 0.029(2) 0.019(2) 0.005(2)
C12 0.061(2) 0.049(2) 0.047(2) 0.0095(14) 0.0171(15) 0.0060(14)
C13 0.046(2) 0.050(2) 0.0370(15) 0.0108(13) 0.0117(13) 0.0041(13)
O2 0.0532(13) 0.092(2) 0.0434(13) -0.0012(12) 0.0010(10) 0.0056(11)
O3 0.0688(14) 0.0579(13) 0.0412(12) 0.0020(11) 0.0080(10) 0.0193(10)
C14 0.098(3) 0.069(2) 0.047(2) 0.016(2) 0.016(2) 0.023(2)
C15 0.041(2) 0.070(2) 0.055(2) -0.0046(14) 0.0109(14) 0.005(2)
N2 0.056(2) 0.074(2) 0.128(3) -0.007(2) 0.035(2) 0.032(2)
O4 0.144(3) 0.146(3) 0.343(7) 0.026(3) 0.162(4) 0.121(4)
O5 0.065(2) 0.082(2) 0.141(3) 0.0068(14) 0.047(2) 0.014(2)

loop_
_atom_site_label
_atom_site_fract_x
_atom_site_fract_y
_atom_site_fract_z
_atom_site_U_iso_or_equiv
_atom_site_thermal_displace_type
_atom_site_calc_flag
_atom_site_refinement_flags
_atom_site_occupancy
_atom_site_disorder_group
_atom_site_type_symbol
N1 1.0124(3) 0.4702(3) 0.1617(2) 0.0457(6) Uani d . 1 . N
C2 0.8212(4) 0.4434(3) 0.1019(3) 0.0406(6) Uani d . 1 . C
O1 0.7579(3) 0.4537(2) -0.0062(2) 0.0520(5) Uani d . 1 . O
C3 0.6977(4) 0.4077(3) 0.1794(3) 0.0426(7) Uani d . 1 . C
C4 0.7795(3) 0.3007(3) 0.2707(2) 0.0390(6) Uani d . 1 . C
C5 0.9890(4) 0.3645(3) 0.3373(2) 0.0394(6) Uani d . 1 . C
C6 1.0955(4) 0.4487(3) 0.2831(2) 0.0424(7) Uani d . 1 . C
C7 0.7480(4) 0.1347(3) 0.2089(2) 0.0423(6) Uani d . 1 . C
C8 0.5863(4) 0.0255(4) 0.1933(3) 0.0555(8) Uani d . 1 . C
C9 0.5619(5) -0.1251(4) 0.1364(4) 0.0747(11) Uani d . 1 . C
C10 0.7001(7) -0.1699(4) 0.0919(3) 0.0763(12) Uani d . 1 . C
C11 0.8614(6) -0.0671(4) 0.1049(3) 0.0675(10) Uani d . 1 . C
C12 0.8856(4) 0.0819(3) 0.1638(3) 0.0524(8) Uani d . 1 . C
C13 1.0708(4) 0.3303(3) 0.4612(3) 0.0447(7) Uani d . 1 . C
O2 1.2216(3) 0.3907(3) 0.5351(2) 0.0675(7) Uani d . 1 . O
O3 0.9516(3) 0.2188(2) 0.4855(2) 0.0579(6) Uani d . 1 . O
C14 1.0140(6) 0.1712(4) 0.6037(3) 0.0716(10) Uani d . 1 . C
C15 1.3013(4) 0.5207(4) 0.3339(3) 0.0578(8) Uani d . 1 . C
N2 0.4300(4) 0.0641(4) 0.2391(4) 0.0853(10) Uani d . 1 . N
O4 0.3511(6) -0.0340(5) 0.2805(5) 0.185(2) Uani d . 1 . O
O5 0.3805(4) 0.1871(4) 0.2279(3) 0.0934(9) Uani d . 1 . O
H1 1.0959 0.5005 0.1200 0.055 Uiso d . 1 . H
H3A 0.5626 0.3674 0.1276 0.052 Uiso d . 1 . H
H3B 0.6937 0.5066 0.2255 0.052 Uiso d . 1 . H
H4 0.7125 0.3081 0.3318 0.047 Uiso d . 1 . H
H9 0.4541 -0.1907 0.1426 0.091 Uiso d . 1 . H
H10 0.6789 -0.2699 0.0581 0.091 Uiso d . 1 . H
H11 0.9577 -0.0975 0.0774 0.083 Uiso d . 1 . H
H12 0.9974 0.1497 0.1719 0.064 Uiso d . 1 . H
H14A 1.1419 0.1393 0.6056 0.086 Uiso d . 1 . H
H14B 1.0285 0.2532 0.6674 0.086 Uiso d . 1 . H
H14C 0.9261 0.0875 0.6077 0.086 Uiso d . 1 . H
H15A 1.3645 0.5372 0.2757 0.071 Uiso d . 1 . H
H15B 1.3726 0.4854 0.3968 0.071 Uiso d . 1 . H
H15C 1.3126 0.6276 0.3754 0.071 Uiso d . 1 . H

loop_
_atom_type_symbol
_atom_type_description
_atom_type_scat_dispersion_real
_atom_type_scat_dispersion_imag
_atom_type_scat_source
C C 0.0033 0.0016 'International Tables Vol C Tables 4.2.6.8 and 6.1.1.4'
H H 0.0000 0.0000 'International Tables Vol C Tables 4.2.6.8 and 6.1.1.4'
N N 0.0061 0.0033 'International Tables Vol C Tables 4.2.6.8 and 6.1.1.4'
O O 0.0106 0.0060 'International Tables Vol C Tables 4.2.6.8 and 6.1.1.4'

loop_
_geom_angle_atom_site_label_1
_geom_angle_atom_site_label_2
_geom_angle_atom_site_label_3
_geom_angle
_geom_angle_publ_flag
C2 N1 C6 124.6(2) yes
O1 C2 N1 121.6(3) yes
O1 C2 C3 123.6(3) yes
N1 C2 C3 114.8(3) yes
C2 C3 C4 112.1(2) n
C5 C4 C7 112.8(2) n
C5 C4 C3 109.1(2) n
C7 C4 C3 111.5(2) n
C6 C5 C13 121.6(3) n
C6 C5 C4 120.5(3) yes
C13 C5 C4 117.9(2) yes
C5 C6 N1 119.0(2) yes
C5 C6 C15 128.1(3) ?
N1 C6 C15 112.8(3) ?
C12 C7 C8 114.9(3) ?
C12 C7 C4 120.5(2) ?
C8 C7 C4 124.6(3) ?
C9 C8 C7 123.2(3) ?
C9 C8 N2 115.8(3) ?
C7 C8 N2 121.0(3) ?
C10 C9 C8 119.3(3) ?
C9 C10 C11 119.7(3) ?
C10 C11 C12 120.3(4) ?
C11 C12 C7 122.4(3) ?
O2 C13 O3 122.2(3) yes
O2 C13 C5 127.3(3) yes
O3 C13 C5 110.5(3) yes
C13 O3 C14 116.9(3) ?
O5 N2 O4 122.9(4) yes
O5 N2 C8 119.2(3) yes
O4 N2 C8 117.7(4) yes

loop_
_geom_bond_atom_site_label_1
_geom_bond_atom_site_label_2
_geom_bond_site_symmetry_2
_geom_bond_distance
_geom_bond_publ_flag
N1 C2 . 1.343(4) yes
N1 C6 . 1.392(4) yes
C2 O1 . 1.209(4) yes
C2 C3 . 1.475(4) n
C3 C4 . 1.519(4) n
C4 C5 . 1.500(4) n
C4 C7 . 1.506(4) n
C5 C6 . 1.332(4) n
C5 C13 . 1.452(4) n
C6 C15 . 1.473(4) ?
C7 C12 . 1.371(4) ?
C7 C8 . 1.377(4) ?
C8 C9 . 1.372(5) ?
C8 N2 . 1.458(5) yes
C9 C10 . 1.346(6) ?
C10 C11 . 1.349(5) ?
C11 C12 . 1.369(5) ?
C13 O2 . 1.194(4) yes
C13 O3 . 1.331(4) yes
O3 C14 . 1.423(4) ?
N2 O5 . 1.184(4) yes
N2 O4 . 1.189(4) yes

loop_
_geom_torsion_atom_site_label_1
_geom_torsion_atom_site_label_2
_geom_torsion_atom_site_label_3
_geom_torsion_atom_site_label_4
_geom_torsion
_geom_torsion_publ_flag
C6 N1 C2 O1 -174.8(3) yes
C6 N1 C2 C3 7.7(4) yes
O1 C2 C3 C4 141.7(3) ?
N1 C2 C3 C4 -40.9(3) ?
C2 C3 C4 C5 49.7(3) yes
C2 C3 C4 C7 -75.5(3) ?
C7 C4 C5 C6 95.6(3) ?
C3 C4 C5 C6 -28.8(3) yes
C7 C4 C5 C13 -83.9(3) ?
C3 C4 C5 C13 151.7(2) ?
C13 C5 C6 N1 176.3(2) ?
C4 C5 C6 N1 -3.2(4) yes
C13 C5 C6 C15 -0.8(4) ?
C4 C5 C6 C15 179.7(3) ?
C2 N1 C6 C5 15.9(4) yes
C2 N1 C6 C15 -166.6(3) ?
C5 C4 C7 C12 -31.9(3) yes
C3 C4 C7 C12 91.3(3) yes
C5 C4 C7 C8 147.8(3) ?
C3 C4 C7 C8 -89.1(3) ?
C12 C7 C8 C9 -0.4(4) ?
C4 C7 C8 C9 180.0(3) ?
C12 C7 C8 N2 178.6(3) ?
C4 C7 C8 N2 -1.0(4) ?
C7 C8 C9 C10 -0.8(5) ?
N2 C8 C9 C10 -179.9(3) ?
C8 C9 C10 C11 0.8(5) ?
C9 C10 C11 C12 0.4(5) ?
C10 C11 C12 C7 -1.7(5) ?
C8 C7 C12 C11 1.6(4) ?
C4 C7 C12 C11 -178.7(3) ?
C6 C5 C13 O2 14.0(5) yes
C4 C5 C13 O2 -166.5(3) ?
C6 C5 C13 O3 -166.6(2) ?
C4 C5 C13 O3 12.8(3) ?
O2 C13 O3 C14 -1.4(4) ?
C5 C13 O3 C14 179.2(2) ?
C9 C8 N2 O5 -139.9(4) ?
C7 C8 N2 O5 41.0(5) yes
C9 C8 N2 O4 36.2(6) ?
C7 C8 N2 O4 -142.9(4) ?

loop_
_cod_related_entry_id
_cod_related_entry_database
_cod_related_entry_code
1 ChemSpider 2009793
